data_7047158
loop_
_publ_author_name
'Kuhlmann, Lisa'
'Methling, Rafael'
'Simon, Jasmin'
'Neumann, Beate'
'Stammler, Hans-Georg'
'Strassert, Cristian A.'
'Mitzel, Norbert W.'

_publ_section_title
;
 Fluorescent phenoxy benzoxazole complexes of zirconium and hafnium:
 synthesis, structure and photo-physical behaviour.
;
_journal_issue 32
_journal_name_full 'Dalton transactions (Cambridge, England : 2003)'
_journal_page_first 11245
_journal_page_last 11252
_journal_paper_doi 10.1039/c8dt01757c
_journal_volume 47
_journal_year 2018
_chemical_formula_moiety 'C50 H66 Hf N2 O6, 0.5(C H2 Cl2)'
_chemical_formula_sum 'C50.5 H67 Cl Hf N2 O6'
_chemical_formula_weight 1012.00
_space_group_crystal_system triclinic
_space_group_IT_number 2
_space_group_name_Hall '-P 1'
_space_group_name_H-M_alt 'P -1'
_symmetry_space_group_name_Hall '-P 1'
_symmetry_space_group_name_H-M 'P -1'
_atom_sites_solution_hydrogens geom
_atom_sites_solution_primary direct
_audit_creation_date 2016-10-06
_audit_creation_method
;
  Olex2 1.2-ac2
  (compiled 2012.03.27 svn.r2268, GUI svn.r4156)
;
_audit_update_record
;
2018-01-11 deposited with the CCDC.
2018-07-26 downloaded from the CCDC.
;
_cell_angle_alpha 91.5475(6)
_cell_angle_beta 91.2308(7)
_cell_angle_gamma 98.6382(7)
_cell_formula_units_Z 2
_cell_length_a 10.62492(9)
_cell_length_b 13.18535(10)
_cell_length_c 17.81500(14)
_cell_measurement_reflns_used 93678
_cell_measurement_temperature 100.01(10)
_cell_measurement_theta_max 31.8970
_cell_measurement_theta_min 2.2290
_cell_volume 2465.73(3)
_computing_cell_refinement 'CrysAlisPro 1.171.38.43 (Rigaku OD, 2015)'
_computing_data_collection 'CrysAlisPro 1.171.38.43 (Rigaku OD, 2015)'
_computing_data_reduction 'CrysAlisPro 1.171.38.43 (Rigaku OD, 2015)'
_computing_molecular_graphics
;
O. V. Dolomanov, L. J. Bourhis, R. J. Gildea, J. A. K. Howard and H. Puschmann,
OLEX2: a complete structure solution, refinement and analysis program.
J. Appl. Cryst. (2009). 42, 339-341.
;
_computing_publication_material
;
O. V. Dolomanov, L. J. Bourhis, R. J. Gildea, J. A. K. Howard and H. Puschmann,
OLEX2: a complete structure solution, refinement and analysis program.
J. Appl. Cryst. (2009). 42, 339-341.
;
_computing_structure_refinement
;
SHELXL, G.M. Sheldrick, Acta Cryst.
(2008). A64, 112-122
;
_computing_structure_solution 'ShelXT (Sheldrick, 2015)'
_diffrn_ambient_environment N~2~
_diffrn_ambient_temperature 100.01(10)
_diffrn_detector 'CCD plate'
_diffrn_detector_area_resol_mean 8.0951
_diffrn_detector_type Eos
_diffrn_measured_fraction_theta_full 0.9999
_diffrn_measured_fraction_theta_max 0.9424
_diffrn_measurement_details
;
List of Runs (angles in degrees, time in seconds):

  # Type    Start    End  Width  t~exp~   \w     \q     \k     \f   Frames
#--------------------------------------------------------------------------
  1  \w     -4.00  96.00   1.00   10.00    --   25.97  77.00  60.00  100
  2  \w    -44.00  56.00   1.00   10.00    --   25.97 -77.00-150.00  100
  3  \w     -4.00  96.00   1.00   10.00    --   25.97  77.00 -30.00  100
  4  \w    -44.00  56.00   1.00   10.00    --   25.97 -77.00 120.00  100
  5  \w     -4.00  96.00   1.00   10.00    --   25.97  77.00-180.00  100
  6  \w      0.00  98.00   1.00   10.00    --   25.97  38.00-180.00   98
  7  \w     -4.00  96.00   1.00   10.00    --   25.97  77.00-120.00  100
  8  \w    -20.00  68.00   1.00   10.00    --   25.97 -99.00 -30.00   88
  9  \w    -20.00  68.00   1.00   10.00    --   25.97 -99.00  60.00   88
 10  \w    -99.00 -35.00   1.00   10.00    --  -23.50-178.00 -30.00   64
 11  \w    -92.00  -2.00   1.00   10.00    --  -23.50 -57.00  30.00   90
 12  \w    -20.00  68.00   1.00   10.00    --   25.97 -99.00 150.00   88
 13  \w      0.00  98.00   1.00   10.00    --   25.97  38.00 -30.00   98
 14  \w    -43.00  47.00   1.00   10.00    --   25.97 -57.00 -60.00   90
 15  \w    -47.00  99.00   1.00   10.00    --   25.97   0.00-180.00  146
 16  \w    -46.00  51.00   1.00   10.00    --   25.97 -38.00   0.00   97
 17  \w    -46.00  51.00   1.00   10.00    --   25.97 -38.00-150.00   97
 18  \w    -47.00  99.00   1.00   10.00    --   25.97   0.00-120.00  146
 19  \w    -47.00  99.00   1.00   10.00    --   25.97   0.00 -90.00  146
 20  \w    -47.00  99.00   1.00   10.00    --   25.97   0.00 -60.00  146
 21  \w    -47.00  99.00   1.00   10.00    --   25.97   0.00 -30.00  146
 22  \w    -47.00  57.00   1.00   10.00    --   25.97   0.00   0.00  104
 23  \w    -47.00  99.00   1.00   10.00    --   25.97   0.00-150.00  146
;
_diffrn_measurement_device 'four-circle diffractometer'
_diffrn_measurement_device_type 'SuperNova, Single source at offset, Eos'
_diffrn_measurement_method '\w scans'
_diffrn_orient_matrix_type 'CrysAlisPro convention (1999,Acta A55,543-557)'
_diffrn_orient_matrix_UB_11 0.0502222000
_diffrn_orient_matrix_UB_12 0.0141440000
_diffrn_orient_matrix_UB_13 0.0268782000
_diffrn_orient_matrix_UB_21 -0.0133566000
_diffrn_orient_matrix_UB_22 0.0511276000
_diffrn_orient_matrix_UB_23 0.0008882000
_diffrn_orient_matrix_UB_31 -0.0431496000
_diffrn_orient_matrix_UB_32 -0.0122200000
_diffrn_orient_matrix_UB_33 0.0293973000
_diffrn_radiation_monochromator mirror
_diffrn_radiation_probe x-ray
_diffrn_radiation_type 'Mo K\a'
_diffrn_radiation_wavelength 0.71073
_diffrn_reflns_av_R_equivalents 0.0362
_diffrn_reflns_av_unetI/netI 0.0171
_diffrn_reflns_Laue_measured_fraction_full 0.998
_diffrn_reflns_Laue_measured_fraction_max 0.999
_diffrn_reflns_limit_h_max 14
_diffrn_reflns_limit_h_min -14
_diffrn_reflns_limit_k_max 18
_diffrn_reflns_limit_k_min -18
_diffrn_reflns_limit_l_max 25
_diffrn_reflns_limit_l_min -25
_diffrn_reflns_number 144424
_diffrn_reflns_point_group_measured_fraction_full 0.998
_diffrn_reflns_point_group_measured_fraction_max 0.999
_diffrn_reflns_theta_full 25.242
_diffrn_reflns_theta_max 30.079
_diffrn_reflns_theta_min 1.563
_diffrn_source 'micro-focus sealed X-ray tube'
_diffrn_source_type 'SuperNova (Mo) X-ray Source'
_exptl_absorpt_coefficient_mu 2.217
_exptl_absorpt_correction_T_max 0.932
_exptl_absorpt_correction_T_min 0.790
_exptl_absorpt_correction_type gaussian
_exptl_absorpt_process_details
;
CrysAlisPro 1.171.38.43 (Rigaku Oxford Diffraction, 2015)
Numerical absorption correction based on gaussian integration over
            a multifaceted crystal model
Empirical absorption correction using spherical harmonics,
 implemented in SCALE3 ABSPACK scaling algorithm.
;
_exptl_crystal_colour 'clear colourless'
_exptl_crystal_colour_lustre clear
_exptl_crystal_colour_primary colourless
_exptl_crystal_density_diffrn 1.363
_exptl_crystal_description plate
_exptl_crystal_F_000 1042
_exptl_crystal_size_max 0.293
_exptl_crystal_size_mid 0.195
_exptl_crystal_size_min 0.067
_refine_diff_density_max 1.552
_refine_diff_density_min -0.907
_refine_diff_density_rms 0.078
_refine_ls_extinction_method none
_refine_ls_goodness_of_fit_ref 1.123
_refine_ls_hydrogen_treatment constr
_refine_ls_matrix_type full
_refine_ls_number_parameters 607
_refine_ls_number_reflns 14456
_refine_ls_number_restraints 0
_refine_ls_restrained_S_all 1.123
_refine_ls_R_factor_all 0.0211
_refine_ls_R_factor_gt 0.0199
_refine_ls_shift/su_max 0.003
_refine_ls_shift/su_mean 0.000
_refine_ls_structure_factor_coef Fsqd
_refine_ls_weighting_details 'w=1/[\s^2^(Fo^2^)+(0.0222P)^2^+1.9476P] where P=(Fo^2^+2Fc^2^)/3'
_refine_ls_weighting_scheme calc
_refine_ls_wR_factor_gt 0.0501
_refine_ls_wR_factor_ref 0.0506
_reflns_Friedel_coverage 0.000
_reflns_number_gt 13944
_reflns_number_total 14456
_reflns_threshold_expression 'I > 2\s(I)'
_cod_data_source_file c8dt01757c2.cif
_cod_data_source_block compound6
_cod_depositor_comments 'Adding full bibliography for 7047149--7047158.cif.'
_cod_original_formula_sum 'C50.50 H67 Cl Hf N2 O6'
_cod_database_code 7047158
_chemical_oxdiff_formula 'C50 H67 Cl N2 Hf O6'
_reflns_odcompleteness_completeness 99.99
_reflns_odcompleteness_iscentric 1
_reflns_odcompleteness_theta 30.01
_olex2_date_sample_data_collection 2016-09-30
_olex2_refinement_description
;
1. Fixed Uiso
 At 1.2 times of:
  All C(H) groups, All C(H,H) groups
 At 1.5 times of:
  All C(H,H,H) groups
2. Others
 Fixed Sof: C48(0.5) H48A(0.5) H48B(0.5) H48C(0.5) C48B(0.5) H48D(0.5)
 H48E(0.5) H48F(0.5) C49(0.5) H49A(0.5) H49B(0.5) H49C(0.5) C49B(0.5) H49D(0.5)
 H49E(0.5) H49F(0.5) C50(0.5) H50A(0.5) H50B(0.5) H50C(0.5) C50B(0.5) H50D(0.5)
 H50E(0.5) H50F(0.5) Cl1(0.5) Cl2(0.5) C51(0.5) H51A(0.5) H51B(0.5)
3.a Secondary CH2 refined with riding coordinates:
 C51(H51A,H51B)
3.b Aromatic/amide H refined with riding coordinates:
 C3(H3), C5(H5), C9(H9), C10(H10), C11(H11), C12(H12), C24(H24), C26(H26),
 C30(H30), C31(H31), C32(H32), C33(H33)
3.c Idealised Me refined as rotating group:
 C15(H15A,H15B,H15C), C16(H16A,H16B,H16C), C17(H17A,H17B,H17C), C19(H19A,H19B,
 H19C), C20(H20A,H20B,H20C), C21(H21A,H21B,H21C), C36(H36A,H36B,H36C), C37(H37A,
 H37B,H37C), C38(H38A,H38B,H38C), C40(H40A,H40B,H40C), C41(H41A,H41B,H41C),
 C42(H42A,H42B,H42C), C44(H44A,H44B,H44C), C45(H45A,H45B,H45C), C46(H46A,H46B,
 H46C), C48(H48A,H48B,H48C), C48B(H48D,H48E,H48F), C49(H49A,H49B,H49C),
 C49B(H49D,H49E,H49F), C50(H50A,H50B,H50C), C50B(H50D,H50E,H50F)
;
_olex2_submission_special_instructions 'No special instructions were received'
_oxdiff_exptl_absorpt_empirical_details
;
Empirical correction (ABSPACK) includes:
- Absorption correction using spherical harmonics
- Frame scaling
- Detector area scaling
;
_oxdiff_exptl_absorpt_empirical_full_max 1.298
_oxdiff_exptl_absorpt_empirical_full_min 0.792
_shelx_space_group_comment
;
The symmetry employed for this shelxl refinement is uniquely defined
by the following loop, which should always be used as a source of
symmetry information in preference to the above space-group names.
They are only intended as comments.
;
_shelxl_version_number 2013-3

loop_
_space_group_symop_operation_xyz
'x, y, z'
'-x, -y, -z'

loop_
_atom_site_label
_atom_site_type_symbol
_atom_site_fract_x
_atom_site_fract_y
_atom_site_fract_z
_atom_site_U_iso_or_equiv
_atom_site_adp_type
_atom_site_occupancy
_atom_site_site_symmetry_order
_atom_site_calc_flag
_atom_site_refinement_flags_posn
_atom_site_refinement_flags_occupancy
_atom_site_disorder_assembly
_atom_site_disorder_group
Hf1 Hf 0.76739(2) 0.67751(2) 0.74426(2) 0.01161(2) Uani 1 1 d . . . .
O1 O 0.74751(10) 0.80285(8) 0.68115(6) 0.0143(2) Uani 1 1 d . . . .
O2 O 0.42317(11) 0.61752(8) 0.59114(6) 0.0144(2) Uani 1 1 d . . . .
O3 O 0.77998(11) 0.52814(9) 0.76838(7) 0.0153(2) Uani 1 1 d . . . .
O4 O 1.06685(11) 0.54784(9) 0.61172(6) 0.0159(2) Uani 1 1 d . . . .
O5 O 0.91526(11) 0.73927(10) 0.80164(7) 0.0193(2) Uani 1 1 d . . . .
O6 O 0.62890(11) 0.69175(9) 0.80867(7) 0.0174(2) Uani 1 1 d . . . .
N1 N 0.61081(13) 0.61313(10) 0.65088(7) 0.0132(2) Uani 1 1 d . . . .
N2 N 0.90373(13) 0.62407(10) 0.65194(7) 0.0138(2) Uani 1 1 d . . . .
C1 C 0.64462(14) 0.84384(11) 0.66310(8) 0.0124(3) Uani 1 1 d . . . .
C2 C 0.64511(14) 0.95185(11) 0.67121(8) 0.0125(3) Uani 1 1 d . . . .
C3 C 0.53398(15) 0.98928(11) 0.65179(9) 0.0131(3) Uani 1 1 d . . . .
H3 H 0.5337 1.0595 0.6576 0.016 Uiso 1 1 calc R . . .
C4 C 0.42132(14) 0.92826(11) 0.62380(8) 0.0126(3) Uani 1 1 d . . . .
C5 C 0.42254(14) 0.82408(11) 0.61551(9) 0.0135(3) Uani 1 1 d . . . .
H5 H 0.3503 0.7815 0.5967 0.016 Uiso 1 1 calc R . . .
C6 C 0.53239(14) 0.78146(11) 0.63534(9) 0.0126(3) Uani 1 1 d . . . .
C7 C 0.52804(14) 0.67126(11) 0.62750(8) 0.0127(3) Uani 1 1 d . . . .
C8 C 0.44362(15) 0.51660(11) 0.59046(9) 0.0139(3) Uani 1 1 d . . . .
C9 C 0.36577(16) 0.43231(12) 0.55869(9) 0.0168(3) Uani 1 1 d . . . .
H9 H 0.2878 0.4372 0.5355 0.020 Uiso 1 1 calc R . . .
C10 C 0.41256(17) 0.33942(12) 0.56393(10) 0.0187(3) Uani 1 1 d . . . .
H10 H 0.3648 0.2800 0.5432 0.022 Uiso 1 1 calc R . . .
C11 C 0.52972(17) 0.33334(12) 0.59967(10) 0.0184(3) Uani 1 1 d . . . .
H11 H 0.5579 0.2700 0.6016 0.022 Uiso 1 1 calc R . . .
C12 C 0.60542(16) 0.41918(12) 0.63241(9) 0.0161(3) Uani 1 1 d . . . .
H12 H 0.6826 0.4145 0.6567 0.019 Uiso 1 1 calc R . . .
C13 C 0.55948(15) 0.51263(11) 0.62689(9) 0.0135(3) Uani 1 1 d . . . .
C14 C 0.76364(15) 1.02325(12) 0.70210(9) 0.0148(3) Uani 1 1 d . . . .
C15 C 0.79097(17) 0.99685(13) 0.78407(10) 0.0205(3) Uani 1 1 d . . . .
H15A H 0.8655 1.0411 0.8032 0.031 Uiso 1 1 calc GR . . .
H15B H 0.8050 0.9267 0.7859 0.031 Uiso 1 1 calc GR . . .
H15C H 0.7195 1.0063 0.8141 0.031 Uiso 1 1 calc GR . . .
C16 C 0.74436(17) 1.13640(12) 0.70231(11) 0.0210(3) Uani 1 1 d . . . .
H16A H 0.6750 1.1461 0.7341 0.032 Uiso 1 1 calc GR . . .
H16B H 0.7253 1.1551 0.6521 0.032 Uiso 1 1 calc GR . . .
H16C H 0.8207 1.1787 0.7209 0.032 Uiso 1 1 calc GR . . .
C17 C 0.87959(16) 1.01285(13) 0.65362(10) 0.0199(3) Uani 1 1 d . . . .
H17A H 0.9523 1.0587 0.6732 0.030 Uiso 1 1 calc GR . . .
H17B H 0.8616 1.0298 0.6028 0.030 Uiso 1 1 calc GR . . .
H17C H 0.8971 0.9435 0.6547 0.030 Uiso 1 1 calc GR . . .
C18 C 0.30665(15) 0.98002(11) 0.60213(9) 0.0140(3) Uani 1 1 d . . . .
C19 C 0.27332(17) 1.04807(13) 0.66764(10) 0.0205(3) Uani 1 1 d . . . .
H19A H 0.2550 1.0071 0.7109 0.031 Uiso 1 1 calc GR . . .
H19B H 0.2000 1.0788 0.6539 0.031 Uiso 1 1 calc GR . . .
H19C H 0.3440 1.1010 0.6791 0.031 Uiso 1 1 calc GR . . .
C20 C 0.34087(18) 1.04711(14) 0.53401(10) 0.0220(3) Uani 1 1 d . . . .
H20A H 0.4140 1.0973 0.5465 0.033 Uiso 1 1 calc GR . . .
H20B H 0.2703 1.0812 0.5206 0.033 Uiso 1 1 calc GR . . .
H20C H 0.3597 1.0047 0.4924 0.033 Uiso 1 1 calc GR . . .
C21 C 0.18873(16) 0.90198(13) 0.58096(12) 0.0243(4) Uani 1 1 d . . . .
H21A H 0.2063 0.8611 0.5381 0.036 Uiso 1 1 calc GR . . .
H21B H 0.1188 0.9376 0.5690 0.036 Uiso 1 1 calc GR . . .
H21C H 0.1671 0.8583 0.6225 0.036 Uiso 1 1 calc GR . . .
C22 C 0.87250(14) 0.47186(11) 0.77519(8) 0.0129(3) Uani 1 1 d . . . .
C23 C 0.86824(15) 0.39646(12) 0.83132(9) 0.0135(3) Uani 1 1 d . . . .
C24 C 0.97234(15) 0.34508(12) 0.83851(9) 0.0146(3) Uani 1 1 d . . . .
H24 H 0.9711 0.2975 0.8762 0.017 Uiso 1 1 calc R . . .
C25 C 1.07959(15) 0.35973(11) 0.79301(9) 0.0137(3) Uani 1 1 d . . . .
C26 C 1.07949(15) 0.42888(12) 0.73615(9) 0.0144(3) Uani 1 1 d . . . .
H26 H 1.1474 0.4387 0.7037 0.017 Uiso 1 1 calc R . . .
C27 C 0.97700(15) 0.48486(11) 0.72684(9) 0.0136(3) Uani 1 1 d . . . .
C28 C 0.97840(15) 0.55508(12) 0.66579(9) 0.0134(3) Uani 1 1 d . . . .
C29 C 1.04162(16) 0.61565(12) 0.55780(9) 0.0152(3) Uani 1 1 d . . . .
C30 C 1.10011(17) 0.63257(13) 0.48974(10) 0.0194(3) Uani 1 1 d . . . .
H30 H 1.1680 0.6000 0.4754 0.023 Uiso 1 1 calc R . . .
C31 C 1.05032(18) 0.70185(13) 0.44418(9) 0.0201(3) Uani 1 1 d . . . .
H31 H 1.0847 0.7152 0.3973 0.024 Uiso 1 1 calc R . . .
C32 C 0.94965(17) 0.75204(13) 0.46730(9) 0.0190(3) Uani 1 1 d . . . .
H32 H 0.9194 0.7982 0.4354 0.023 Uiso 1 1 calc R . . .
C33 C 0.89377(16) 0.73461(12) 0.53663(9) 0.0169(3) Uani 1 1 d . . . .
H33 H 0.8279 0.7688 0.5521 0.020 Uiso 1 1 calc R . . .
C34 C 0.94097(15) 0.66358(12) 0.58185(9) 0.0137(3) Uani 1 1 d . . . .
C35 C 0.75691(16) 0.37808(13) 0.88520(9) 0.0166(3) Uani 1 1 d . . . .
C36 C 0.62728(16) 0.36104(14) 0.84305(10) 0.0211(3) Uani 1 1 d . . . .
H36A H 0.6154 0.4224 0.8177 0.032 Uiso 1 1 calc GR . . .
H36B H 0.5606 0.3447 0.8782 0.032 Uiso 1 1 calc GR . . .
H36C H 0.6249 0.3054 0.8069 0.032 Uiso 1 1 calc GR . . .
C37 C 0.7656(2) 0.47147(15) 0.93964(11) 0.0276(4) Uani 1 1 d . . . .
H37A H 0.8437 0.4780 0.9687 0.041 Uiso 1 1 calc GR . . .
H37B H 0.6948 0.4623 0.9727 0.041 Uiso 1 1 calc GR . . .
H37C H 0.7636 0.5324 0.9116 0.041 Uiso 1 1 calc GR . . .
C38 C 0.76239(18) 0.28182(15) 0.93135(11) 0.0264(4) Uani 1 1 d . . . .
H38A H 0.7613 0.2233 0.8980 0.040 Uiso 1 1 calc GR . . .
H38B H 0.6901 0.2710 0.9631 0.040 Uiso 1 1 calc GR . . .
H38C H 0.8392 0.2911 0.9617 0.040 Uiso 1 1 calc GR . . .
C39 C 1.19093(15) 0.30184(12) 0.81034(9) 0.0141(3) Uani 1 1 d . . . .
C40 C 1.25137(17) 0.34102(14) 0.88704(10) 0.0210(3) Uani 1 1 d . . . .
H40A H 1.2814 0.4133 0.8852 0.031 Uiso 1 1 calc GR . . .
H40B H 1.3215 0.3054 0.8985 0.031 Uiso 1 1 calc GR . . .
H40C H 1.1889 0.3288 0.9252 0.031 Uiso 1 1 calc GR . . .
C41 C 1.14195(17) 0.18620(13) 0.81467(11) 0.0217(3) Uani 1 1 d . . . .
H41A H 1.0852 0.1746 0.8558 0.033 Uiso 1 1 calc GR . . .
H41B H 1.2127 0.1498 0.8223 0.033 Uiso 1 1 calc GR . . .
H41C H 1.0974 0.1621 0.7686 0.033 Uiso 1 1 calc GR . . .
C42 C 1.29266(16) 0.31721(13) 0.75062(10) 0.0193(3) Uani 1 1 d . . . .
H42A H 1.2555 0.2932 0.7026 0.029 Uiso 1 1 calc GR . . .
H42B H 1.3601 0.2793 0.7632 0.029 Uiso 1 1 calc GR . . .
H42C H 1.3263 0.3888 0.7485 0.029 Uiso 1 1 calc GR . . .
C43 C 1.01874(16) 0.77499(14) 0.85105(10) 0.0199(3) Uani 1 1 d . . . .
C44 C 1.1046(2) 0.8605(2) 0.81261(15) 0.0442(6) Uani 1 1 d . . . .
H44A H 1.1337 0.8342 0.7664 0.066 Uiso 1 1 calc GR . . .
H44B H 1.1765 0.8857 0.8450 0.066 Uiso 1 1 calc GR . . .
H44C H 1.0575 0.9155 0.8023 0.066 Uiso 1 1 calc GR . . .
C45 C 0.9672(2) 0.8154(2) 0.92302(12) 0.0372(5) Uani 1 1 d . . . .
H45A H 0.9218 0.8711 0.9118 0.056 Uiso 1 1 calc GR . . .
H45B H 1.0366 0.8391 0.9576 0.056 Uiso 1 1 calc GR . . .
H45C H 0.9105 0.7613 0.9452 0.056 Uiso 1 1 calc GR . . .
C46 C 1.0903(2) 0.68583(17) 0.86704(13) 0.0330(5) Uani 1 1 d . . . .
H46A H 1.0349 0.6328 0.8910 0.049 Uiso 1 1 calc GR . . .
H46B H 1.1627 0.7093 0.8995 0.049 Uiso 1 1 calc GR . . .
H46C H 1.1186 0.6592 0.8207 0.049 Uiso 1 1 calc GR . . .
C47 C 0.52196(18) 0.69872(16) 0.85302(12) 0.0276(4) Uani 1 1 d . . . .
C48 C 0.4847(16) 0.7994(13) 0.8519(7) 0.026(2) Uani 0.5 1 d . P A 1
H48A H 0.5500 0.8483 0.8762 0.039 Uiso 0.5 1 calc GR P A 1
H48B H 0.4064 0.7988 0.8779 0.039 Uiso 0.5 1 calc GR P A 1
H48C H 0.4729 0.8182 0.8008 0.039 Uiso 0.5 1 calc GR P A 1
C48B C 0.4712(15) 0.8003(13) 0.8344(7) 0.026(2) Uani 0.5 1 d . P A 2
H48D H 0.5400 0.8566 0.8386 0.039 Uiso 0.5 1 calc GR P A 2
H48E H 0.4065 0.8117 0.8691 0.039 Uiso 0.5 1 calc GR P A 2
H48F H 0.4359 0.7953 0.7842 0.039 Uiso 0.5 1 calc GR P A 2
C49 C 0.5391(5) 0.6564(4) 0.9269(2) 0.0293(9) Uani 0.5 1 d . P A 1
H49A H 0.5495 0.5855 0.9211 0.044 Uiso 0.5 1 calc GR P A 1
H49B H 0.4656 0.6617 0.9564 0.044 Uiso 0.5 1 calc GR P A 1
H49C H 0.6134 0.6941 0.9518 0.044 Uiso 0.5 1 calc GR P A 1
C49B C 0.5865(6) 0.7265(7) 0.9384(3) 0.064(2) Uani 0.5 1 d . P A 2
H49D H 0.6388 0.6759 0.9514 0.096 Uiso 0.5 1 calc GR P A 2
H49E H 0.5202 0.7266 0.9741 0.096 Uiso 0.5 1 calc GR P A 2
H49F H 0.6378 0.7930 0.9388 0.096 Uiso 0.5 1 calc GR P A 2
C50 C 0.4086(4) 0.6191(4) 0.8077(3) 0.0294(9) Uani 0.5 1 d . P A 1
H50A H 0.3912 0.6463 0.7597 0.044 Uiso 0.5 1 calc GR P A 1
H50B H 0.3327 0.6112 0.8366 0.044 Uiso 0.5 1 calc GR P A 1
H50C H 0.4361 0.5535 0.8004 0.044 Uiso 0.5 1 calc GR P A 1
C50B C 0.4335(6) 0.6097(4) 0.8535(5) 0.059(2) Uani 0.5 1 d . P A 2
H50D H 0.3928 0.5974 0.8048 0.089 Uiso 0.5 1 calc GR P A 2
H50E H 0.3706 0.6174 0.8903 0.089 Uiso 0.5 1 calc GR P A 2
H50F H 0.4759 0.5527 0.8658 0.089 Uiso 0.5 1 calc GR P A 2
Cl1 Cl 0.69168(17) 1.00638(17) 1.00763(9) 0.0766(6) Uani 0.5 1 d . P B -1
Cl2 Cl 0.55076(11) 0.93238(8) 1.13899(7) 0.0373(2) Uani 0.5 1 d . P B -1
C51 C 0.5937(8) 0.9038(4) 1.0506(4) 0.069(2) Uani 0.5 1 d . P B -1
H51A H 0.5172 0.8842 1.0196 0.082 Uiso 0.5 1 calc R P B -1
H51B H 0.6388 0.8452 1.0521 0.082 Uiso 0.5 1 calc R P B -1

loop_
_atom_site_aniso_label
_atom_site_aniso_U_11
_atom_site_aniso_U_22
_atom_site_aniso_U_33
_atom_site_aniso_U_23
_atom_site_aniso_U_13
_atom_site_aniso_U_12
Hf1 0.00985(3) 0.01355(3) 0.01175(3) 0.00137(2) -0.00101(2) 0.00277(2)
O1 0.0112(5) 0.0142(5) 0.0178(5) 0.0022(4) -0.0024(4) 0.0026(4)
O2 0.0143(5) 0.0098(5) 0.0187(5) -0.0004(4) -0.0047(4) 0.0010(4)
O3 0.0136(5) 0.0162(5) 0.0175(5) 0.0047(4) 0.0021(4) 0.0055(4)
O4 0.0173(5) 0.0168(5) 0.0147(5) 0.0042(4) 0.0048(4) 0.0053(4)
O5 0.0135(5) 0.0247(6) 0.0194(6) -0.0004(5) -0.0057(4) 0.0025(4)
O6 0.0140(5) 0.0217(5) 0.0174(5) 0.0017(4) 0.0031(4) 0.0050(4)
N1 0.0137(6) 0.0111(5) 0.0149(6) 0.0006(4) -0.0018(5) 0.0023(4)
N2 0.0135(6) 0.0150(6) 0.0132(6) 0.0028(5) -0.0001(5) 0.0024(5)
C1 0.0115(6) 0.0128(6) 0.0129(6) 0.0016(5) -0.0008(5) 0.0014(5)
C2 0.0117(6) 0.0121(6) 0.0132(7) 0.0006(5) -0.0007(5) 0.0002(5)
C3 0.0132(7) 0.0111(6) 0.0149(7) -0.0001(5) 0.0001(5) 0.0014(5)
C4 0.0121(6) 0.0124(6) 0.0136(7) 0.0004(5) -0.0004(5) 0.0024(5)
C5 0.0116(6) 0.0122(6) 0.0161(7) -0.0003(5) -0.0021(5) 0.0008(5)
C6 0.0122(6) 0.0105(6) 0.0150(7) 0.0006(5) -0.0015(5) 0.0011(5)
C7 0.0116(6) 0.0127(6) 0.0134(7) 0.0003(5) -0.0020(5) 0.0011(5)
C8 0.0159(7) 0.0108(6) 0.0154(7) 0.0009(5) -0.0007(5) 0.0029(5)
C9 0.0168(7) 0.0139(6) 0.0191(7) -0.0002(5) -0.0037(6) 0.0008(5)
C10 0.0227(8) 0.0120(6) 0.0206(8) -0.0009(6) -0.0027(6) 0.0009(6)
C11 0.0237(8) 0.0117(6) 0.0202(8) 0.0002(5) -0.0015(6) 0.0048(6)
C12 0.0167(7) 0.0146(7) 0.0174(7) 0.0007(5) -0.0015(6) 0.0045(5)
C13 0.0151(7) 0.0117(6) 0.0134(7) 0.0008(5) -0.0005(5) 0.0012(5)
C14 0.0124(7) 0.0136(6) 0.0176(7) 0.0001(5) -0.0024(5) -0.0002(5)
C15 0.0219(8) 0.0200(7) 0.0175(7) -0.0003(6) -0.0045(6) -0.0027(6)
C16 0.0183(8) 0.0131(7) 0.0300(9) -0.0010(6) -0.0038(7) -0.0018(6)
C17 0.0136(7) 0.0211(7) 0.0234(8) 0.0005(6) 0.0014(6) -0.0026(6)
C18 0.0122(7) 0.0125(6) 0.0174(7) -0.0009(5) -0.0013(5) 0.0029(5)
C19 0.0170(8) 0.0230(8) 0.0225(8) -0.0044(6) 0.0005(6) 0.0072(6)
C20 0.0222(8) 0.0260(8) 0.0202(8) 0.0069(6) 0.0003(6) 0.0104(7)
C21 0.0145(7) 0.0167(7) 0.0413(11) -0.0039(7) -0.0086(7) 0.0032(6)
C22 0.0127(7) 0.0137(6) 0.0128(6) 0.0009(5) -0.0006(5) 0.0029(5)
C23 0.0134(7) 0.0147(6) 0.0128(7) 0.0019(5) 0.0002(5) 0.0032(5)
C24 0.0155(7) 0.0151(6) 0.0137(7) 0.0033(5) -0.0003(5) 0.0036(5)
C25 0.0136(7) 0.0140(6) 0.0137(7) -0.0003(5) -0.0008(5) 0.0031(5)
C26 0.0128(7) 0.0162(6) 0.0146(7) 0.0007(5) 0.0014(5) 0.0033(5)
C27 0.0144(7) 0.0147(6) 0.0121(6) 0.0023(5) 0.0008(5) 0.0034(5)
C28 0.0128(7) 0.0152(6) 0.0122(6) 0.0004(5) 0.0014(5) 0.0016(5)
C29 0.0173(7) 0.0136(6) 0.0145(7) 0.0020(5) -0.0004(6) 0.0010(5)
C30 0.0229(8) 0.0177(7) 0.0174(7) 0.0010(6) 0.0057(6) 0.0011(6)
C31 0.0261(9) 0.0192(7) 0.0128(7) 0.0028(6) 0.0031(6) -0.0038(6)
C32 0.0221(8) 0.0172(7) 0.0161(7) 0.0048(6) -0.0037(6) -0.0027(6)
C33 0.0163(7) 0.0164(7) 0.0173(7) 0.0036(6) -0.0025(6) 0.0000(6)
C34 0.0138(7) 0.0144(6) 0.0118(6) 0.0020(5) 0.0002(5) -0.0015(5)
C35 0.0152(7) 0.0196(7) 0.0159(7) 0.0055(6) 0.0036(6) 0.0045(6)
C36 0.0138(7) 0.0248(8) 0.0254(8) 0.0078(7) 0.0034(6) 0.0032(6)
C37 0.0339(10) 0.0288(9) 0.0197(8) -0.0015(7) 0.0097(7) 0.0028(8)
C38 0.0218(9) 0.0326(9) 0.0276(9) 0.0172(8) 0.0087(7) 0.0094(7)
C39 0.0124(7) 0.0143(6) 0.0162(7) 0.0011(5) -0.0005(5) 0.0036(5)
C40 0.0173(8) 0.0272(8) 0.0184(8) -0.0003(6) -0.0040(6) 0.0039(6)
C41 0.0188(8) 0.0151(7) 0.0317(9) 0.0016(6) 0.0027(7) 0.0039(6)
C42 0.0161(7) 0.0216(7) 0.0217(8) 0.0030(6) 0.0036(6) 0.0069(6)
C43 0.0136(7) 0.0261(8) 0.0190(8) 0.0003(6) -0.0056(6) 0.0002(6)
C44 0.0255(11) 0.0517(14) 0.0502(14) 0.0176(11) -0.0084(10) -0.0128(10)
C45 0.0356(11) 0.0542(14) 0.0239(10) -0.0106(9) -0.0077(8) 0.0163(10)
C46 0.0278(10) 0.0365(10) 0.0358(11) -0.0066(8) -0.0164(8) 0.0125(8)
C47 0.0197(8) 0.0350(10) 0.0323(10) 0.0136(8) 0.0128(7) 0.0143(7)
C48 0.035(4) 0.023(3) 0.022(5) 0.006(3) 0.010(3) 0.006(2)
C48B 0.033(4) 0.024(3) 0.027(6) 0.008(4) 0.017(4) 0.018(3)
C49 0.032(2) 0.039(2) 0.0218(19) 0.0086(17) 0.0132(16) 0.0182(18)
C49B 0.050(4) 0.133(7) 0.023(2) -0.008(3) 0.002(2) 0.056(4)
C50 0.0139(17) 0.026(2) 0.046(3) -0.0055(19) 0.0060(18) -0.0030(14)
C50B 0.036(3) 0.025(2) 0.118(6) 0.007(3) 0.039(4) 0.005(2)
Cl1 0.0601(10) 0.1149(15) 0.0418(8) -0.0188(9) 0.0044(7) -0.0251(10)
Cl2 0.0367(5) 0.0322(5) 0.0448(6) 0.0076(4) -0.0042(5) 0.0105(4)
C51 0.115(6) 0.039(3) 0.055(4) -0.007(2) -0.033(4) 0.028(3)

loop_
_atom_type_symbol
_atom_type_description
_atom_type_scat_dispersion_real
_atom_type_scat_dispersion_imag
_atom_type_scat_source
C C 0.0033 0.0016 'International Tables Vol C Tables 4.2.6.8 and 6.1.1.4'
H H 0.0000 0.0000 'International Tables Vol C Tables 4.2.6.8 and 6.1.1.4'
Cl Cl 0.1484 0.1585 'International Tables Vol C Tables 4.2.6.8 and 6.1.1.4'
Hf Hf -0.5830 6.1852 'International Tables Vol C Tables 4.2.6.8 and 6.1.1.4'
N N 0.0061 0.0033 'International Tables Vol C Tables 4.2.6.8 and 6.1.1.4'
O O 0.0106 0.0060 'International Tables Vol C Tables 4.2.6.8 and 6.1.1.4'

loop_
_exptl_crystal_face_index_h
_exptl_crystal_face_index_k
_exptl_crystal_face_index_l
_exptl_crystal_face_perp_dist
0 0 1 0.0336
0 0 -1 0.0336
1 0 -1 0.0965
-1 0 1 0.0965
0 -1 0 0.0974
0 1 0 0.0974

loop_
_geom_angle_atom_site_label_1
_geom_angle_atom_site_label_2
_geom_angle_atom_site_label_3
_geom_angle
O1 Hf1 N1 75.71(4)
O1 Hf1 N2 89.11(4)
O3 Hf1 O1 158.87(5)
O3 Hf1 N1 87.63(4)
O3 Hf1 N2 75.38(4)
O5 Hf1 O1 96.96(5)
O5 Hf1 O3 96.99(5)
O5 Hf1 N1 167.72(5)
O5 Hf1 N2 88.88(5)
O6 Hf1 O1 95.45(5)
O6 Hf1 O3 96.49(5)
O6 Hf1 O5 103.99(5)
O6 Hf1 N1 86.69(5)
O6 Hf1 N2 165.67(5)
N1 Hf1 N2 81.27(5)
C1 O1 Hf1 130.58(10)
C7 O2 C8 105.00(11)
C22 O3 Hf1 136.16(10)
C28 O4 C29 105.10(12)
C43 O5 Hf1 172.39(12)
C47 O6 Hf1 176.61(13)
C7 N1 Hf1 119.96(10)
C7 N1 C13 105.30(12)
C13 N1 Hf1 132.09(10)
C28 N2 Hf1 121.81(10)
C28 N2 C34 105.34(13)
C34 N2 Hf1 132.05(10)
O1 C1 C2 120.61(13)
O1 C1 C6 120.75(13)
C6 C1 C2 118.64(13)
C1 C2 C14 120.97(13)
C3 C2 C1 117.50(13)
C3 C2 C14 121.52(13)
C2 C3 H3 117.7
C2 C3 C4 124.62(14)
C4 C3 H3 117.7
C3 C4 C18 119.23(13)
C5 C4 C3 117.28(14)
C5 C4 C18 123.46(13)
C4 C5 H5 119.7
C4 C5 C6 120.59(14)
C6 C5 H5 119.7
C1 C6 C7 120.05(13)
C5 C6 C1 121.35(13)
C5 C6 C7 118.60(13)
O2 C7 C6 116.72(13)
N1 C7 O2 113.69(13)
N1 C7 C6 129.59(14)
O2 C8 C9 127.42(14)
O2 C8 C13 108.19(13)
C9 C8 C13 124.39(14)
C8 C9 H9 122.4
C8 C9 C10 115.19(15)
C10 C9 H9 122.4
C9 C10 H10 119.2
C9 C10 C11 121.63(15)
C11 C10 H10 119.2
C10 C11 H11 119.0
C12 C11 C10 122.07(14)
C12 C11 H11 119.0
C11 C12 H12 121.7
C11 C12 C13 116.58(14)
C13 C12 H12 121.7
C8 C13 N1 107.81(13)
C8 C13 C12 120.13(14)
C12 C13 N1 132.04(14)
C2 C14 C15 109.51(13)
C2 C14 C17 110.57(13)
C16 C14 C2 111.78(13)
C16 C14 C15 107.23(13)
C16 C14 C17 107.45(14)
C17 C14 C15 110.23(13)
C14 C15 H15A 109.5
C14 C15 H15B 109.5
C14 C15 H15C 109.5
H15A C15 H15B 109.5
H15A C15 H15C 109.5
H15B C15 H15C 109.5
C14 C16 H16A 109.5
C14 C16 H16B 109.5
C14 C16 H16C 109.5
H16A C16 H16B 109.5
H16A C16 H16C 109.5
H16B C16 H16C 109.5
C14 C17 H17A 109.5
C14 C17 H17B 109.5
C14 C17 H17C 109.5
H17A C17 H17B 109.5
H17A C17 H17C 109.5
H17B C17 H17C 109.5
C4 C18 C19 110.18(13)
C4 C18 C20 108.74(13)
C19 C18 C20 109.06(13)
C21 C18 C4 112.23(13)
C21 C18 C19 108.27(14)
C21 C18 C20 108.31(14)
C18 C19 H19A 109.5
C18 C19 H19B 109.5
C18 C19 H19C 109.5
H19A C19 H19B 109.5
H19A C19 H19C 109.5
H19B C19 H19C 109.5
C18 C20 H20A 109.5
C18 C20 H20B 109.5
C18 C20 H20C 109.5
H20A C20 H20B 109.5
H20A C20 H20C 109.5
H20B C20 H20C 109.5
C18 C21 H21A 109.5
C18 C21 H21B 109.5
C18 C21 H21C 109.5
H21A C21 H21B 109.5
H21A C21 H21C 109.5
H21B C21 H21C 109.5
O3 C22 C23 120.55(14)
O3 C22 C27 120.74(13)
C27 C22 C23 118.71(13)
C22 C23 C35 121.25(13)
C24 C23 C22 117.41(14)
C24 C23 C35 121.21(14)
C23 C24 H24 117.6
C23 C24 C25 124.74(14)
C25 C24 H24 117.6
C24 C25 C39 118.93(13)
C26 C25 C24 117.29(14)
C26 C25 C39 123.74(14)
C25 C26 H26 119.7
C25 C26 C27 120.54(15)
C27 C26 H26 119.7
C22 C27 C26 121.14(14)
C22 C27 C28 119.63(13)
C26 C27 C28 119.21(14)
O4 C28 C27 116.55(13)
N2 C28 O4 113.57(13)
N2 C28 C27 129.83(14)
O4 C29 C30 127.62(15)
O4 C29 C34 108.10(13)
C30 C29 C34 124.23(15)
C29 C30 H30 122.3
C29 C30 C31 115.31(16)
C31 C30 H30 122.3
C30 C31 H31 119.2
C30 C31 C32 121.67(16)
C32 C31 H31 119.2
C31 C32 H32 119.1
C33 C32 C31 121.76(15)
C33 C32 H32 119.1
C32 C33 H33 121.5
C32 C33 C34 116.96(15)
C34 C33 H33 121.5
C29 C34 N2 107.84(13)
C29 C34 C33 120.03(15)
C33 C34 N2 132.10(15)
C23 C35 C36 111.97(13)
C23 C35 C37 108.36(14)
C23 C35 C38 111.43(13)
C36 C35 C38 106.41(14)
C37 C35 C36 110.12(15)
C37 C35 C38 108.50(15)
C35 C36 H36A 109.5
C35 C36 H36B 109.5
C35 C36 H36C 109.5
H36A C36 H36B 109.5
H36A C36 H36C 109.5
H36B C36 H36C 109.5
C35 C37 H37A 109.5
C35 C37 H37B 109.5
C35 C37 H37C 109.5
H37A C37 H37B 109.5
H37A C37 H37C 109.5
H37B C37 H37C 109.5
C35 C38 H38A 109.5
C35 C38 H38B 109.5
C35 C38 H38C 109.5
H38A C38 H38B 109.5
H38A C38 H38C 109.5
H38B C38 H38C 109.5
C25 C39 C40 108.66(13)
C25 C39 C41 109.80(13)
C40 C39 C41 108.69(14)
C42 C39 C25 112.07(13)
C42 C39 C40 109.04(14)
C42 C39 C41 108.52(13)
C39 C40 H40A 109.5
C39 C40 H40B 109.5
C39 C40 H40C 109.5
H40A C40 H40B 109.5
H40A C40 H40C 109.5
H40B C40 H40C 109.5
C39 C41 H41A 109.5
C39 C41 H41B 109.5
C39 C41 H41C 109.5
H41A C41 H41B 109.5
H41A C41 H41C 109.5
H41B C41 H41C 109.5
C39 C42 H42A 109.5
C39 C42 H42B 109.5
C39 C42 H42C 109.5
H42A C42 H42B 109.5
H42A C42 H42C 109.5
H42B C42 H42C 109.5
O5 C43 C44 107.89(15)
O5 C43 C45 108.49(15)
O5 C43 C46 108.38(15)
C45 C43 C44 110.69(19)
C45 C43 C46 110.65(17)
C46 C43 C44 110.64(18)
C43 C44 H44A 109.5
C43 C44 H44B 109.5
C43 C44 H44C 109.5
H44A C44 H44B 109.5
H44A C44 H44C 109.5
H44B C44 H44C 109.5
C43 C45 H45A 109.5
C43 C45 H45B 109.5
C43 C45 H45C 109.5
H45A C45 H45B 109.5
H45A C45 H45C 109.5
H45B C45 H45C 109.5
C43 C46 H46A 109.5
C43 C46 H46B 109.5
C43 C46 H46C 109.5
H46A C46 H46B 109.5
H46A C46 H46C 109.5
H46B C46 H46C 109.5
O6 C47 C48 112.1(7)
O6 C47 C48B 108.1(6)
O6 C47 C49 110.5(2)
O6 C47 C49B 102.9(2)
O6 C47 C50 102.3(2)
C48 C47 C49 116.6(6)
C48 C47 C50 107.1(6)
C48B C47 C49B 101.6(5)
C49 C47 C50 107.0(3)
C50B C47 O6 114.8(3)
C50B C47 C48B 117.3(7)
C50B C47 C49B 110.5(5)
C47 C48 H48A 109.5
C47 C48 H48B 109.5
C47 C48 H48C 109.5
H48A C48 H48B 109.5
H48A C48 H48C 109.5
H48B C48 H48C 109.5
C47 C48B H48D 109.5
C47 C48B H48E 109.5
C47 C48B H48F 109.5
H48D C48B H48E 109.5
H48D C48B H48F 109.5
H48E C48B H48F 109.5
C47 C49 H49A 109.5
C47 C49 H49B 109.5
C47 C49 H49C 109.5
H49A C49 H49B 109.5
H49A C49 H49C 109.5
H49B C49 H49C 109.5
C47 C49B H49D 109.5
C47 C49B H49E 109.5
C47 C49B H49F 109.5
H49D C49B H49E 109.5
H49D C49B H49F 109.5
H49E C49B H49F 109.5
C47 C50 H50A 109.5
C47 C50 H50B 109.5
C47 C50 H50C 109.5
H50A C50 H50B 109.5
H50A C50 H50C 109.5
H50B C50 H50C 109.5
C47 C50B H50D 109.5
C47 C50B H50E 109.5
C47 C50B H50F 109.5
H50D C50B H50E 109.5
H50D C50B H50F 109.5
H50E C50B H50F 109.5
Cl1 C51 H51A 108.7
Cl1 C51 H51B 108.7
Cl2 C51 Cl1 114.0(3)
Cl2 C51 H51A 108.7
Cl2 C51 H51B 108.7
H51A C51 H51B 107.6

loop_
_geom_bond_atom_site_label_1
_geom_bond_atom_site_label_2
_geom_bond_distance
Hf1 O1 2.0579(11)
Hf1 O3 2.0504(11)
Hf1 O5 1.9178(12)
Hf1 O6 1.9134(12)
Hf1 N1 2.3742(13)
Hf1 N2 2.3762(14)
O1 C1 1.3275(18)
O2 C7 1.3676(18)
O2 C8 1.3799(17)
O3 C22 1.3231(18)
O4 C28 1.3715(19)
O4 C29 1.3789(18)
O5 C43 1.4092(19)
O6 C47 1.411(2)
N1 C7 1.3184(19)
N1 C13 1.4066(19)
N2 C28 1.3185(19)
N2 C34 1.408(2)
C1 C2 1.427(2)
C1 C6 1.415(2)
C2 C3 1.387(2)
C2 C14 1.537(2)
C3 H3 0.9300
C3 C4 1.411(2)
C4 C5 1.380(2)
C4 C18 1.531(2)
C5 H5 0.9300
C5 C6 1.412(2)
C6 C7 1.450(2)
C8 C9 1.382(2)
C8 C13 1.388(2)
C9 H9 0.9300
C9 C10 1.394(2)
C10 H10 0.9300
C10 C11 1.400(2)
C11 H11 0.9300
C11 C12 1.392(2)
C12 H12 0.9300
C12 C13 1.397(2)
C14 C15 1.542(2)
C14 C16 1.536(2)
C14 C17 1.540(2)
C15 H15A 0.9600
C15 H15B 0.9600
C15 H15C 0.9600
C16 H16A 0.9600
C16 H16B 0.9600
C16 H16C 0.9600
C17 H17A 0.9600
C17 H17B 0.9600
C17 H17C 0.9600
C18 C19 1.533(2)
C18 C20 1.539(2)
C18 C21 1.530(2)
C19 H19A 0.9600
C19 H19B 0.9600
C19 H19C 0.9600
C20 H20A 0.9600
C20 H20B 0.9600
C20 H20C 0.9600
C21 H21A 0.9600
C21 H21B 0.9600
C21 H21C 0.9600
C22 C23 1.426(2)
C22 C27 1.413(2)
C23 C24 1.387(2)
C23 C35 1.534(2)
C24 H24 0.9300
C24 C25 1.405(2)
C25 C26 1.381(2)
C25 C39 1.531(2)
C26 H26 0.9300
C26 C27 1.414(2)
C27 C28 1.446(2)
C29 C30 1.383(2)
C29 C34 1.391(2)
C30 H30 0.9300
C30 C31 1.393(2)
C31 H31 0.9300
C31 C32 1.403(3)
C32 H32 0.9300
C32 C33 1.392(2)
C33 H33 0.9300
C33 C34 1.394(2)
C35 C36 1.538(2)
C35 C37 1.537(2)
C35 C38 1.538(2)
C36 H36A 0.9600
C36 H36B 0.9600
C36 H36C 0.9600
C37 H37A 0.9600
C37 H37B 0.9600
C37 H37C 0.9600
C38 H38A 0.9600
C38 H38B 0.9600
C38 H38C 0.9600
C39 C40 1.540(2)
C39 C41 1.540(2)
C39 C42 1.529(2)
C40 H40A 0.9600
C40 H40B 0.9600
C40 H40C 0.9600
C41 H41A 0.9600
C41 H41B 0.9600
C41 H41C 0.9600
C42 H42A 0.9600
C42 H42B 0.9600
C42 H42C 0.9600
C43 C44 1.527(3)
C43 C45 1.519(3)
C43 C46 1.523(3)
C44 H44A 0.9600
C44 H44B 0.9600
C44 H44C 0.9600
C45 H45A 0.9600
C45 H45B 0.9600
C45 H45C 0.9600
C46 H46A 0.9600
C46 H46B 0.9600
C46 H46C 0.9600
C47 C48 1.442(16)
C47 C48B 1.558(15)
C47 C49 1.463(4)
C47 C49B 1.663(6)
C47 C50 1.655(5)
C47 C50B 1.390(6)
C48 H48A 0.9600
C48 H48B 0.9600
C48 H48C 0.9600
C48B H48D 0.9600
C48B H48E 0.9600
C48B H48F 0.9600
C49 H49A 0.9600
C49 H49B 0.9600
C49 H49C 0.9600
C49B H49D 0.9600
C49B H49E 0.9600
C49B H49F 0.9600
C50 H50A 0.9600
C50 H50B 0.9600
C50 H50C 0.9600
C50B H50D 0.9600
C50B H50E 0.9600
C50B H50F 0.9600
Cl1 C51 1.779(8)
Cl2 C51 1.697(7)
C51 H51A 0.9700
C51 H51B 0.9700

loop_
_geom_torsion_atom_site_label_1
_geom_torsion_atom_site_label_2
_geom_torsion_atom_site_label_3
_geom_torsion_atom_site_label_4
_geom_torsion
Hf1 O1 C1 C2 132.60(13)
Hf1 O1 C1 C6 -47.5(2)
Hf1 O3 C22 C23 142.26(13)
Hf1 O3 C22 C27 -38.1(2)
Hf1 N1 C7 O2 -162.21(10)
Hf1 N1 C7 C6 17.3(2)
Hf1 N1 C13 C8 159.75(11)
Hf1 N1 C13 C12 -21.9(3)
Hf1 N2 C28 O4 -168.42(9)
Hf1 N2 C28 C27 14.3(2)
Hf1 N2 C34 C29 168.17(11)
Hf1 N2 C34 C33 -13.8(3)
O1 C1 C2 C3 -179.54(14)
O1 C1 C2 C14 -1.0(2)
O1 C1 C6 C5 -179.62(14)
O1 C1 C6 C7 1.0(2)
O2 C8 C9 C10 177.63(16)
O2 C8 C13 N1 0.41(18)
O2 C8 C13 C12 -178.20(14)
O3 C22 C23 C24 -175.83(14)
O3 C22 C23 C35 0.1(2)
O3 C22 C27 C26 176.69(14)
O3 C22 C27 C28 -4.5(2)
O4 C29 C30 C31 176.50(15)
O4 C29 C34 N2 -0.09(17)
O4 C29 C34 C33 -178.44(14)
C1 C2 C3 C4 -0.8(2)
C1 C2 C14 C15 -64.01(19)
C1 C2 C14 C16 177.30(15)
C1 C2 C14 C17 57.65(19)
C1 C6 C7 O2 -171.53(14)
C1 C6 C7 N1 9.0(3)
C2 C1 C6 C5 0.3(2)
C2 C1 C6 C7 -179.06(14)
C2 C3 C4 C5 0.2(2)
C2 C3 C4 C18 -178.03(15)
C3 C2 C14 C15 114.51(16)
C3 C2 C14 C16 -4.2(2)
C3 C2 C14 C17 -123.83(16)
C3 C4 C5 C6 0.7(2)
C3 C4 C18 C19 -53.16(19)
C3 C4 C18 C20 66.31(18)
C3 C4 C18 C21 -173.89(15)
C4 C5 C6 C1 -0.9(2)
C4 C5 C6 C7 178.40(15)
C5 C4 C18 C19 128.76(16)
C5 C4 C18 C20 -111.77(17)
C5 C4 C18 C21 8.0(2)
C5 C6 C7 O2 9.1(2)
C5 C6 C7 N1 -170.37(16)
C6 C1 C2 C3 0.6(2)
C6 C1 C2 C14 179.15(14)
C7 O2 C8 C9 -178.61(16)
C7 O2 C8 C13 0.46(17)
C7 N1 C13 C8 -1.14(17)
C7 N1 C13 C12 177.25(18)
C8 O2 C7 N1 -1.26(18)
C8 O2 C7 C6 179.16(14)
C8 C9 C10 C11 0.6(3)
C9 C8 C13 N1 179.51(15)
C9 C8 C13 C12 0.9(3)
C9 C10 C11 C12 0.5(3)
C10 C11 C12 C13 -0.9(3)
C11 C12 C13 N1 -177.96(16)
C11 C12 C13 C8 0.3(2)
C13 N1 C7 O2 1.51(18)
C13 N1 C7 C6 -178.99(16)
C13 C8 C9 C10 -1.3(3)
C14 C2 C3 C4 -179.39(15)
C18 C4 C5 C6 178.83(15)
C22 C23 C24 C25 -2.1(2)
C22 C23 C35 C36 51.5(2)
C22 C23 C35 C37 -70.19(19)
C22 C23 C35 C38 170.51(15)
C22 C27 C28 O4 -166.16(14)
C22 C27 C28 N2 11.1(3)
C23 C22 C27 C26 -3.6(2)
C23 C22 C27 C28 175.15(14)
C23 C24 C25 C26 -1.4(2)
C23 C24 C25 C39 176.59(14)
C24 C23 C35 C36 -132.75(16)
C24 C23 C35 C37 105.60(17)
C24 C23 C35 C38 -13.7(2)
C24 C25 C26 C27 2.4(2)
C24 C25 C39 C40 -65.78(18)
C24 C25 C39 C41 52.97(19)
C24 C25 C39 C42 173.65(14)
C25 C26 C27 C22 0.1(2)
C25 C26 C27 C28 -178.69(14)
C26 C25 C39 C40 112.06(17)
C26 C25 C39 C41 -129.19(16)
C26 C25 C39 C42 -8.5(2)
C26 C27 C28 O4 12.6(2)
C26 C27 C28 N2 -170.13(16)
C27 C22 C23 C24 4.5(2)
C27 C22 C23 C35 -179.57(14)
C28 O4 C29 C30 -176.12(16)
C28 O4 C29 C34 1.49(16)
C28 N2 C34 C29 -1.40(17)
C28 N2 C34 C33 176.67(17)
C29 O4 C28 N2 -2.54(17)
C29 O4 C28 C27 175.13(13)
C29 C30 C31 C32 1.3(2)
C30 C29 C34 N2 177.62(15)
C30 C29 C34 C33 -0.7(2)
C30 C31 C32 C33 -0.5(3)
C31 C32 C33 C34 -1.0(2)
C32 C33 C34 N2 -176.30(16)
C32 C33 C34 C29 1.6(2)
C34 N2 C28 O4 2.47(17)
C34 N2 C28 C27 -174.82(15)
C34 C29 C30 C31 -0.8(2)
C35 C23 C24 C25 -178.03(15)
C39 C25 C26 C27 -175.50(14)

loop_
_exptl_oxdiff_crystal_face_indexfrac_h
_exptl_oxdiff_crystal_face_indexfrac_k
_exptl_oxdiff_crystal_face_indexfrac_l
_exptl_oxdiff_crystal_face_x
_exptl_oxdiff_crystal_face_y
_exptl_oxdiff_crystal_face_z
0.0002 -0.0001 0.9993 0.0269 0.0009 0.0294
-0.0002 0.0001 -0.9993 -0.0269 -0.0009 -0.0294
0.9991 0.0003 -0.9990 0.0233 -0.0142 -0.0725
-0.9991 -0.0003 0.9990 -0.0233 0.0142 0.0725
-0.0010 -0.9963 -0.0019 -0.0142 -0.0509 0.0122
0.0010 0.9963 0.0019 0.0142 0.0509 -0.0122
